data_2209256
loop_
_publ_author_name
'Shi, Jing-Min'
'Chen, Ju-Na'
'Wu, Chang-Ju'
'Liu, Lian-Dong'

_publ_section_title
;
 3,3'-(<i>p</i>-Phenylenedimethylene)bis(pentane-2,4-dione)
;
_journal_coeditor_code LH2077
_journal_issue 6
_journal_name_full 'Acta Crystallographica Section E'
_journal_page_first o2469
_journal_page_last o2470
_journal_paper_doi 10.1107/S1600536806018617
_journal_volume 62
_journal_year 2006
_chemical_formula_iupac 'C18 H22 O4'
_chemical_formula_moiety 'C18 H22 O4'
_chemical_formula_sum 'C18 H22 O4'
_chemical_formula_weight 302.36
_chemical_name_systematic
;
3,3'-(p-Phenylenedimethylene)bis(propane-2,4-dione)
;
_space_group_IT_number 14
_symmetry_cell_setting monoclinic
_symmetry_space_group_name_Hall '-P 2ybc'
_symmetry_space_group_name_H-M 'P 1 21/c 1'
_atom_sites_solution_hydrogens geom
_atom_sites_solution_primary direct
_atom_sites_solution_secondary difmap
_audit_creation_method SHELXL-97
_cell_angle_alpha 90.00
_cell_angle_beta 107.386(6)
_cell_angle_gamma 90.00
_cell_formula_units_Z 2
_cell_length_a 13.959(5)
_cell_length_b 5.679(2)
_cell_length_c 10.860(4)
_cell_measurement_reflns_used 627
_cell_measurement_temperature 298(2)
_cell_measurement_theta_max 20.581
_cell_measurement_theta_min 3.0585
_cell_volume 821.6(5)
_computing_cell_refinement 'SAINT (Bruker, 1997)'
_computing_data_collection 'SMART (Bruker, 1997)'
_computing_data_reduction SAINT
_computing_molecular_graphics SHELXTL
_computing_publication_material 'SHELXTL and PLATON (Spek, 2003)'
_computing_structure_refinement SHELXTL
_computing_structure_solution 'SHELXTL  (Bruker, 2001)'
_diffrn_ambient_temperature 298(2)
_diffrn_measured_fraction_theta_full 0.994
_diffrn_measured_fraction_theta_max 0.994
_diffrn_measurement_device_type 'Bruker SMART APEX CCD'
_diffrn_measurement_method '\f and \w'
_diffrn_radiation_monochromator graphite
_diffrn_radiation_source 'fine-focus sealed tube'
_diffrn_radiation_type MoK\a
_diffrn_radiation_wavelength 0.71073
_diffrn_reflns_av_R_equivalents 0.0377
_diffrn_reflns_av_sigmaI/netI 0.0455
_diffrn_reflns_limit_h_max 15
_diffrn_reflns_limit_h_min -17
_diffrn_reflns_limit_k_max 7
_diffrn_reflns_limit_k_min -7
_diffrn_reflns_limit_l_max 13
_diffrn_reflns_limit_l_min -11
_diffrn_reflns_number 4365
_diffrn_reflns_theta_full 26.37
_diffrn_reflns_theta_max 26.37
_diffrn_reflns_theta_min 1.53
_diffrn_standards_number 0
_exptl_absorpt_coefficient_mu 0.085
_exptl_absorpt_correction_T_max 0.9898
_exptl_absorpt_correction_T_min 0.9748
_exptl_absorpt_correction_type multi-scan
_exptl_absorpt_process_details '(SADABS; Sheldrick, 1996)'
_exptl_crystal_colour colorless
_exptl_crystal_density_diffrn 1.222
_exptl_crystal_density_method 'not measured'
_exptl_crystal_description prism
_exptl_crystal_F_000 324
_exptl_crystal_size_max 0.30
_exptl_crystal_size_mid 0.21
_exptl_crystal_size_min 0.12
_refine_diff_density_max 0.221
_refine_diff_density_min -0.134
_refine_ls_extinction_method none
_refine_ls_goodness_of_fit_ref 1.082
_refine_ls_hydrogen_treatment constr
_refine_ls_matrix_type full
_refine_ls_number_parameters 102
_refine_ls_number_reflns 1669
_refine_ls_number_restraints 0
_refine_ls_restrained_S_all 1.082
_refine_ls_R_factor_all 0.0942
_refine_ls_R_factor_gt 0.0653
_refine_ls_shift/su_max 0.000
_refine_ls_shift/su_mean 0.000
_refine_ls_structure_factor_coef Fsqd
_refine_ls_weighting_details 'calc w=1/[\s^2^(Fo^2^)+(0.0555P)^2^+0.239P] where P=(Fo^2^+2Fc^2^)/3'
_refine_ls_weighting_scheme calc
_refine_ls_wR_factor_gt 0.1426
_refine_ls_wR_factor_ref 0.1573
_reflns_number_gt 1189
_reflns_number_total 1669
_reflns_threshold_expression I>2\s(I)
_cod_data_source_file lh2077.cif
_cod_data_source_block I
_cod_depositor_comments
;
The following automatic conversions were performed:
'_symmetry_cell_setting' value 'Monoclinic' changed to 'monoclinic'
according to '/home/saulius/struct/CIF-dictionaries/cif_core.dic'
dictionary named 'cif_core.dic' version 2.4.1 from 2010-06-29.

Automatic conversion script
Id: cif_fix_enum 1527 2010-12-29 10:47:43Z saulius 

The following automatic conversions were performed:

'_symmetry_cell_setting' value 'Monoclinic' changed to 'monoclinic'
according to /home/saulius/struct/CIF-dictionaries/cif_core.dic
dictionary named 'cif_core.dic' version 2.4.1 from 2010-06-29.

Automatic conversion script
Id: cif_fix_values 1715 2011-07-08 13:25:40Z adriana 
;
_cod_original_sg_symbol_H-M 'P 21/c'
_cod_database_code 2209256
_cod_database_fobs_code 2209256

loop_
_symmetry_equiv_pos_as_xyz
'x, y, z'
'-x, y+1/2, -z+1/2'
'-x, -y, -z'
'x, -y-1/2, z-1/2'

loop_
_atom_site_type_symbol
_atom_site_label
_atom_site_fract_x
_atom_site_fract_y
_atom_site_fract_z
_atom_site_U_iso_or_equiv
_atom_site_adp_type
_atom_site_calc_flag
_atom_site_refinement_flags
_atom_site_occupancy
C C2 0.36175(17) 0.2014(4) 0.4927(2) 0.0392(6) Uani d . 1
C C3 0.27058(16) 0.1295(4) 0.5331(2) 0.0362(6) Uani d . 1
H H8 0.2684 0.2253 0.6073 0.043 Uiso calc R 1
O O1 0.30398(18) -0.2731(3) 0.50680(19) 0.0768(7) Uani d . 1
C C4 0.28219(16) -0.1296(4) 0.5740(2) 0.0376(6) Uani d . 1
C C7 0.08157(17) 0.0823(5) 0.4608(2) 0.0435(6) Uani d . 1
C C6 0.04743(19) 0.2040(5) 0.5495(3) 0.0512(7) Uani d . 1
H H4 0.0791 0.3435 0.5841 0.061 Uiso calc R 1
C C8 0.03242(18) -0.1240(5) 0.4118(2) 0.0504(7) Uani d . 1
H H3 0.0535 -0.2103 0.3518 0.060 Uiso calc R 1
C C9 0.17246(17) 0.1639(5) 0.4246(2) 0.0484(7) Uani d . 1
H H2A 0.1647 0.3295 0.4019 0.058 Uiso calc R 1
H H1B 0.1761 0.0775 0.3491 0.058 Uiso calc R 1
C C1 0.45682(18) 0.2425(5) 0.5994(3) 0.0597(8) Uani d . 1
H H11A 0.5085 0.2936 0.5637 0.090 Uiso calc R 1
H H9B 0.4772 0.0989 0.6466 0.090 Uiso calc R 1
H H10C 0.4457 0.3615 0.6565 0.090 Uiso calc R 1
C C5 0.2638(2) -0.1965(5) 0.6965(3) 0.0626(8) Uani d . 1
H H6A 0.2756 -0.3622 0.7111 0.094 Uiso calc R 1
H H5B 0.1955 -0.1609 0.6916 0.094 Uiso calc R 1
H H7C 0.3083 -0.1099 0.7663 0.094 Uiso calc R 1
O O2 0.35750(13) 0.2207(3) 0.38087(18) 0.0566(6) Uani d . 1

loop_
_atom_site_aniso_label
_atom_site_aniso_U_11
_atom_site_aniso_U_22
_atom_site_aniso_U_33
_atom_site_aniso_U_12
_atom_site_aniso_U_13
_atom_site_aniso_U_23
C2 0.0471(14) 0.0277(13) 0.0468(15) 0.0010(10) 0.0199(12) 0.0032(10)
C3 0.0434(13) 0.0307(12) 0.0376(13) 0.0015(10) 0.0167(10) -0.0005(10)
O1 0.138(2) 0.0413(12) 0.0679(14) 0.0128(12) 0.0571(14) -0.0025(10)
C4 0.0421(13) 0.0370(13) 0.0342(13) -0.0013(11) 0.0123(10) -0.0037(10)
C7 0.0352(13) 0.0435(15) 0.0477(15) 0.0041(11) 0.0060(11) 0.0069(12)
C6 0.0434(14) 0.0443(15) 0.0627(18) -0.0013(12) 0.0112(13) -0.0071(13)
C8 0.0445(15) 0.0544(17) 0.0528(16) 0.0026(13) 0.0153(12) -0.0090(13)
C9 0.0435(14) 0.0533(17) 0.0454(15) 0.0032(12) 0.0087(11) 0.0126(12)
C1 0.0446(15) 0.066(2) 0.069(2) -0.0054(13) 0.0178(14) -0.0017(15)
C5 0.096(2) 0.0485(17) 0.0489(17) 0.0016(15) 0.0295(16) 0.0104(13)
O2 0.0646(12) 0.0615(13) 0.0520(12) -0.0015(9) 0.0299(10) 0.0064(9)

loop_
_atom_type_symbol
_atom_type_description
_atom_type_scat_dispersion_real
_atom_type_scat_dispersion_imag
_atom_type_scat_source
C C 0.0033 0.0016 'International Tables Vol C Tables 4.2.6.8 and 6.1.1.4'
H H 0.0000 0.0000 'International Tables Vol C Tables 4.2.6.8 and 6.1.1.4'
O O 0.0106 0.0060 'International Tables Vol C Tables 4.2.6.8 and 6.1.1.4'

loop_
_geom_angle_atom_site_label_1
_geom_angle_atom_site_label_2
_geom_angle_atom_site_label_3
_geom_angle_site_symmetry_1
_geom_angle
O2 C2 C1 . 122.2(2)
O2 C2 C3 . 121.5(2)
C1 C2 C3 . 116.3(2)
C2 C3 C9 . 112.17(19)
C2 C3 C4 . 108.46(18)
C9 C3 C4 . 109.81(19)
C2 C3 H8 . 108.8
C9 C3 H8 . 108.8
C4 C3 H8 . 108.8
O1 C4 C5 . 121.3(2)
O1 C4 C3 . 120.2(2)
C5 C4 C3 . 118.4(2)
C6 C7 C8 . 117.3(2)
C6 C7 C9 . 121.4(2)
C8 C7 C9 . 121.3(2)
C8 C6 C7 3_556 121.8(3)
C8 C6 H4 3_556 119.1
C7 C6 H4 . 119.1
C6 C8 C7 3_556 121.0(2)
C6 C8 H3 3_556 119.5
C7 C8 H3 . 119.5
C7 C9 C3 . 112.9(2)
C7 C9 H2A . 109.0
C3 C9 H2A . 109.0
C7 C9 H1B . 109.0
C3 C9 H1B . 109.0
H2A C9 H1B . 107.8
C2 C1 H11A . 109.5
C2 C1 H9B . 109.5
H11A C1 H9B . 109.5
C2 C1 H10C . 109.5
H11A C1 H10C . 109.5
H9B C1 H10C . 109.5
C4 C5 H6A . 109.5
C4 C5 H5B . 109.5
H6A C5 H5B . 109.5
C4 C5 H7C . 109.5
H6A C5 H7C . 109.5
H5B C5 H7C . 109.5

loop_
_geom_bond_atom_site_label_1
_geom_bond_atom_site_label_2
_geom_bond_site_symmetry_2
_geom_bond_distance
C2 O2 . 1.203(3)
C2 C1 . 1.497(3)
C2 C3 . 1.521(3)
C3 C9 . 1.529(3)
C3 C4 . 1.532(3)
C3 H8 . 0.9800
O1 C4 . 1.192(3)
C4 C5 . 1.478(3)
C7 C6 . 1.381(4)
C7 C8 . 1.382(4)
C7 C9 . 1.509(3)
C6 C8 3_556 1.380(3)
C6 H4 . 0.9300
C8 C6 3_556 1.380(3)
C8 H3 . 0.9300
C9 H2A . 0.9700
C9 H1B . 0.9700
C1 H11A . 0.9600
C1 H9B . 0.9600
C1 H10C . 0.9600
C5 H6A . 0.9600
C5 H5B . 0.9600
C5 H7C . 0.9600

loop_
_geom_hbond_atom_site_label_D
_geom_hbond_atom_site_label_H
_geom_hbond_atom_site_label_A
_geom_hbond_site_symmetry_A
_geom_hbond_distance_DH
_geom_hbond_distance_HA
_geom_hbond_distance_DA
_geom_hbond_angle_DHA
_geom_hbond_publ_flag
C5 H7C O2 4_566 0.96 2.53 3.385(4) 149 y

loop_
_geom_torsion_atom_site_label_1
_geom_torsion_atom_site_label_2
_geom_torsion_atom_site_label_3
_geom_torsion_atom_site_label_4
_geom_torsion_site_symmetry_4
_geom_torsion
O2 C2 C3 C9 . -18.3(3)
C1 C2 C3 C9 . 162.7(2)
O2 C2 C3 C4 . 103.1(3)
C1 C2 C3 C4 . -75.9(3)
C2 C3 C4 O1 . -48.7(3)
C9 C3 C4 O1 . 74.2(3)
C2 C3 C4 C5 . 132.5(2)
C9 C3 C4 C5 . -104.6(3)
C8 C7 C6 C8 3_556 0.0(4)
C9 C7 C6 C8 3_556 -176.6(2)
C6 C7 C8 C6 3_556 0.0(4)
C9 C7 C8 C6 3_556 176.6(2)
C6 C7 C9 C3 . 70.7(3)
C8 C7 C9 C3 . -105.8(3)
C2 C3 C9 C7 . 177.2(2)
C4 C3 C9 C7 . 56.5(3)
